data_4060312
loop_
_publ_author_name
'Eva Hevia'
'Dolores Morales'
'Julio Perez'
'Victor Riera'
'Markus Seitz'
'Daniel Miguel'

_publ_section_title
;
Activation of ancillary ligands in the reactions of DMAD
 with phosphido and alkylideneamido rhenium complexes
;
_journal_name_full Organometallics
_journal_paper_doi 10.1021/om049021i
_journal_year 2005
_chemical_formula_sum 'C52 H36 Au3 Cl30 N Tl2'
_chemical_formula_weight 2737.96
_space_group_IT_number 2
_symmetry_cell_setting triclinic
_symmetry_space_group_name_Hall '-P 1'
_symmetry_space_group_name_H-M 'P -1'
_cell_angle_alpha 73.664(1)
_cell_angle_beta 72.235(1)
_cell_angle_gamma 79.629(1)
_cell_formula_units_Z 2
_cell_length_a 15.0212(2)
_cell_length_b 15.1626(2)
_cell_length_c 17.7726(3)
_cell_measurement_temperature 173(2)
_cell_volume 3679.55(9)
_diffrn_ambient_temperature 173(2)
_exptl_crystal_density_diffrn 2.471
_cod_depositor_comments
;
The following automatic conversions were performed:
'_symmetry_cell_setting' value 'Triclinic' changed to 'triclinic'
according to '/home/saulius/struct/CIF-dictionaries/cif_core.dic'
dictionary named 'cif_core.dic' version 2.4.1 from 2010-06-29.

Automatic conversion script
Id: cif_fix_enum 1527 2010-12-29 10:47:43Z saulius 
;
_cod_database_code 4060312

loop_
_symmetry_equiv_pos_as_xyz
'x, y, z'
'-x, -y, -z'

loop_
_atom_site_label
_atom_site_type_symbol
_atom_site_fract_x
_atom_site_fract_y
_atom_site_fract_z
_atom_site_U_iso_or_equiv
_atom_site_adp_type
_atom_site_occupancy
_atom_site_symmetry_multiplicity
_atom_site_calc_flag
_atom_site_refinement_flags
_atom_site_disorder_assembly
_atom_site_disorder_group
Au1 Au 1.0000 0.0000 -0.5000 0.02852(10) Uani 1 2 d S . .
Au2 Au 0.592586(19) -0.07594(2) -0.332138(18) 0.02341(7) Uani 1 1 d . . .
Au3 Au 0.5000 0.0000 0.0000 0.02331(9) Uani 1 2 d S . .
Au4 Au 0.807296(19) -0.06798(2) -0.207844(18) 0.02400(7) Uani 1 1 d . . .
Tl1 Tl 0.80513(2) -0.04992(2) -0.384531(19) 0.02834(7) Uani 1 1 d . . .
Tl2 Tl 0.59593(2) -0.01196(2) -0.178091(19) 0.02864(7) Uani 1 1 d . . .
C1 C 0.9515(4) 0.1377(6) -0.5076(4) 0.0295(17) Uani 1 1 d DU . .
C2 C 0.8736(5) 0.1790(5) -0.5349(4) 0.0294(17) Uani 1 1 d DU . .
C3 C 0.8444(5) 0.2731(5) -0.5466(4) 0.0308(17) Uani 1 1 d DU . .
C4 C 0.8968(5) 0.3304(6) -0.5328(5) 0.0332(18) Uani 1 1 d DU . .
C5 C 0.9759(5) 0.2919(5) -0.5052(5) 0.0330(18) Uani 1 1 d DU . .
C6 C 0.9978(5) 0.1973(5) -0.4891(5) 0.0295(17) Uani 1 1 d DU . .
Cl1 Cl 0.81205(15) 0.11125(16) -0.56235(16) 0.0480(6) Uani 1 1 d D . .
Cl2 Cl 0.73997(16) 0.31834(18) -0.57248(16) 0.0515(6) Uani 1 1 d D . .
Cl3 Cl 0.86545(18) 0.44831(17) -0.55155(16) 0.0502(6) Uani 1 1 d D . .
Cl4 Cl 1.04259(17) 0.36404(19) -0.49017(17) 0.0550(7) Uani 1 1 d D . .
Cl5 Cl 1.09314(14) 0.15014(17) -0.44887(14) 0.0421(5) Uani 1 1 d D . .
C11 C 0.5764(4) 0.0434(5) -0.4191(4) 0.0264(16) Uani 1 1 d DU . .
C12 C 0.5312(4) 0.1293(5) -0.4075(4) 0.0268(16) Uani 1 1 d DU . .
C13 C 0.5176(5) 0.2042(5) -0.4704(5) 0.0321(17) Uani 1 1 d DU . .
C14 C 0.5482(5) 0.1945(5) -0.5503(5) 0.0320(17) Uani 1 1 d DU . .
C15 C 0.5926(5) 0.1103(5) -0.5660(4) 0.0276(16) Uani 1 1 d DU . .
C16 C 0.6058(5) 0.0383(5) -0.5009(5) 0.0283(16) Uani 1 1 d DU . .
Cl6 Cl 0.48492(14) 0.14200(15) -0.30812(13) 0.0373(5) Uani 1 1 d D . .
Cl7 Cl 0.4673(2) 0.31026(16) -0.45297(16) 0.0541(6) Uani 1 1 d D . .
Cl8 Cl 0.53032(17) 0.28592(16) -0.62933(14) 0.0453(5) Uani 1 1 d D . .
Cl9 Cl 0.63350(15) 0.09868(17) -0.66476(13) 0.0403(5) Uani 1 1 d D . .
Cl10 Cl 0.66389(14) -0.06608(15) -0.52261(13) 0.0352(5) Uani 1 1 d D . .
C21 C 0.5928(4) -0.2074(5) -0.2589(4) 0.0247(15) Uani 1 1 d DU . .
C22 C 0.5186(4) -0.2332(5) -0.1903(4) 0.0249(15) Uani 1 1 d DU . .
C23 C 0.5048(5) -0.3242(5) -0.1488(4) 0.0264(16) Uani 1 1 d DU . .
C24 C 0.5677(5) -0.3947(5) -0.1770(4) 0.0285(16) Uani 1 1 d DU . .
C25 C 0.6442(5) -0.3737(5) -0.2441(4) 0.0271(16) Uani 1 1 d DU . .
C26 C 0.6556(5) -0.2814(5) -0.2829(4) 0.0260(16) Uani 1 1 d DU . .
Cl11 Cl 0.43587(13) -0.14750(14) -0.15497(12) 0.0313(4) Uani 1 1 d D . .
Cl12 Cl 0.41322(15) -0.35107(16) -0.06261(13) 0.0412(5) Uani 1 1 d D . .
Cl13 Cl 0.54989(16) -0.50850(15) -0.12866(15) 0.0443(5) Uani 1 1 d D . .
Cl14 Cl 0.72223(15) -0.46116(14) -0.27797(14) 0.0388(5) Uani 1 1 d D . .
Cl15 Cl 0.75084(13) -0.25834(14) -0.36858(13) 0.0337(4) Uani 1 1 d D . .
C31 C 0.3820(5) -0.0601(5) 0.0139(4) 0.0249(15) Uani 1 1 d DU . .
C32 C 0.3188(5) -0.0207(5) -0.0314(4) 0.0324(18) Uani 1 1 d DU . .
C33 C 0.2448(6) -0.0670(6) -0.0300(5) 0.048(2) Uani 1 1 d DU . .
C34 C 0.2355(6) -0.1556(6) 0.0174(5) 0.047(2) Uani 1 1 d DU . .
C35 C 0.2953(6) -0.1969(6) 0.0647(5) 0.0371(19) Uani 1 1 d DU . .
C36 C 0.3669(5) -0.1481(5) 0.0626(5) 0.0300(17) Uani 1 1 d DU . .
Cl16 Cl 0.33456(16) 0.08802(16) -0.09834(14) 0.0452(5) Uani 1 1 d D . .
Cl17 Cl 0.1687(2) -0.0148(2) -0.0889(2) 0.0799(10) Uani 1 1 d D . .
Cl18 Cl 0.1495(2) -0.2165(3) 0.0160(2) 0.0857(11) Uani 1 1 d D . .
Cl19 Cl 0.28489(17) -0.30841(17) 0.12304(16) 0.0526(6) Uani 1 1 d D . .
Cl20 Cl 0.44038(16) -0.20273(15) 0.12526(14) 0.0406(5) Uani 1 1 d D . .
C41 C 0.8426(5) 0.0647(5) -0.2341(4) 0.0296(17) Uani 1 1 d DU . .
C42 C 0.8060(4) 0.1459(5) -0.2784(4) 0.0267(16) Uani 1 1 d DU . .
C43 C 0.8352(5) 0.2327(5) -0.2909(4) 0.0304(17) Uani 1 1 d DU . .
C44 C 0.9054(5) 0.2395(5) -0.2582(5) 0.0323(18) Uani 1 1 d DU . .
C45 C 0.9460(5) 0.1604(5) -0.2155(6) 0.037(2) Uani 1 1 d DU . .
C46 C 0.9128(6) 0.0753(5) -0.2022(6) 0.038(2) Uani 1 1 d DU . .
Cl21 Cl 0.72019(14) 0.14315(14) -0.32517(13) 0.0346(4) Uani 1 1 d D . .
Cl22 Cl 0.78181(16) 0.33187(14) -0.34147(14) 0.0410(5) Uani 1 1 d D . .
Cl23 Cl 0.94025(16) 0.34620(15) -0.26889(17) 0.0492(6) Uani 1 1 d D . .
Cl24 Cl 1.0376(2) 0.16652(19) -0.1771(2) 0.0722(9) Uani 1 1 d D . .
Cl25 Cl 0.9624(2) -0.02106(17) -0.1437(2) 0.0680(9) Uani 1 1 d D . .
C51 C 0.7978(4) -0.2091(5) -0.1768(4) 0.0232(15) Uani 1 1 d DU . .
C52 C 0.7327(5) -0.2578(5) -0.1118(4) 0.0257(15) Uani 1 1 d DU . .
C53 C 0.7376(5) -0.3537(5) -0.0885(4) 0.0263(16) Uani 1 1 d DU . .
C54 C 0.8118(5) -0.4052(5) -0.1307(4) 0.0270(16) Uani 1 1 d DU . .
C55 C 0.8782(5) -0.3602(5) -0.1968(4) 0.0248(15) Uani 1 1 d DU . .
C56 C 0.8698(5) -0.2640(5) -0.2185(4) 0.0230(15) Uani 1 1 d DU . .
Cl26 Cl 0.64210(14) -0.19762(14) -0.05215(12) 0.0349(5) Uani 1 1 d D . .
Cl27 Cl 0.65119(14) -0.40932(14) -0.00951(13) 0.0359(5) Uani 1 1 d D . .
Cl28 Cl 0.82246(16) -0.52429(14) -0.10000(15) 0.0435(5) Uani 1 1 d D . .
Cl29 Cl 0.96866(15) -0.42389(15) -0.25248(15) 0.0428(5) Uani 1 1 d D . .
Cl30 Cl 0.95584(13) -0.21133(14) -0.30144(13) 0.0356(5) Uani 1 1 d D . .
N N 0.7430(5) 0.5610(5) 0.2090(4) 0.0410(16) Uani 1 1 d U . .
C61 C 0.7688(7) 0.4568(6) 0.2186(6) 0.048(2) Uani 1 1 d U . .
H61A H 0.8364 0.4429 0.2163 0.058 Uiso 1 1 calc R . .
H61B H 0.7333 0.4250 0.2735 0.058 Uiso 1 1 calc R . .
C62 C 0.7507(8) 0.4156(7) 0.1569(7) 0.062(3) Uani 1 1 d U . .
H62A H 0.7963 0.4357 0.1034 0.074 Uiso 1 1 calc R . .
H62B H 0.6868 0.4388 0.1506 0.074 Uiso 1 1 calc R . .
C63 C 0.7595(8) 0.3105(8) 0.1830(8) 0.067(3) Uani 1 1 d U . .
H63A H 0.7118 0.2912 0.2353 0.080 Uiso 1 1 calc R . .
H63B H 0.7450 0.2867 0.1420 0.080 Uiso 1 1 calc R . .
C64 C 0.8530(8) 0.2669(9) 0.1927(9) 0.082(4) Uani 1 1 d U . .
H64A H 0.9008 0.2841 0.1409 0.123 Uiso 1 1 calc R . .
H64B H 0.8527 0.1996 0.2093 0.123 Uiso 1 1 calc R . .
H64C H 0.8674 0.2882 0.2345 0.123 Uiso 1 1 calc R . .
C65 C 0.7911(6) 0.6147(6) 0.1249(6) 0.041(2) Uani 1 1 d U . .
H65A H 0.7695 0.6811 0.1205 0.049 Uiso 1 1 calc R . .
H65B H 0.7706 0.5955 0.0844 0.049 Uiso 1 1 calc R . .
C66 C 0.8986(6) 0.6029(7) 0.1022(6) 0.048(2) Uani 1 1 d U . .
H66A H 0.9206 0.6302 0.1370 0.058 Uiso 1 1 calc R . .
H66B H 0.9214 0.5363 0.1121 0.058 Uiso 1 1 calc R . .
C67 C 0.9391(7) 0.6500(7) 0.0127(6) 0.051(2) Uani 1 1 d U . .
H67A H 1.0084 0.6367 -0.0014 0.061 Uiso 1 1 calc R . .
H67B H 0.9158 0.6230 -0.0214 0.061 Uiso 1 1 calc R . .
C68 C 0.9142(8) 0.7546(8) -0.0081(7) 0.062(3) Uani 1 1 d U . .
H68A H 0.8458 0.7686 0.0063 0.094 Uiso 1 1 calc R . .
H68B H 0.9402 0.7796 -0.0666 0.094 Uiso 1 1 calc R . .
H68C H 0.9408 0.7826 0.0225 0.094 Uiso 1 1 calc R . .
C69 C 0.7755(6) 0.5846(7) 0.2733(6) 0.048(2) Uani 1 1 d U . .
H69A H 0.7466 0.5448 0.3270 0.058 Uiso 1 1 calc R . .
H69B H 0.8445 0.5690 0.2620 0.058 Uiso 1 1 calc R . .
C70 C 0.7530(7) 0.6836(9) 0.2789(7) 0.061(3) Uani 1 1 d U . .
H70A H 0.6849 0.7023 0.2861 0.074 Uiso 1 1 calc R . .
H70B H 0.7878 0.7243 0.2283 0.074 Uiso 1 1 calc R . .
C71 C 0.7812(8) 0.6922(12) 0.3507(10) 0.108(6) Uani 1 1 d U . .
H71A H 0.7500 0.6473 0.4000 0.130 Uiso 1 1 calc R . .
H71B H 0.8500 0.6761 0.3413 0.130 Uiso 1 1 calc R . .
C72 C 0.7566(10) 0.7853(13) 0.3652(13) 0.141(9) Uani 1 1 d U . .
H72A H 0.7840 0.8306 0.3154 0.212 Uiso 1 1 calc R . .
H72B H 0.7814 0.7885 0.4093 0.212 Uiso 1 1 calc R . .
H72C H 0.6881 0.7990 0.3805 0.212 Uiso 1 1 calc R . .
C73 C 0.6378(6) 0.5862(6) 0.2212(6) 0.041(2) Uani 1 1 d U . .
H73A H 0.6197 0.5707 0.1777 0.049 Uiso 1 1 calc R . .
H73B H 0.6242 0.6539 0.2146 0.049 Uiso 1 1 calc R . .
C74 C 0.5765(6) 0.5389(7) 0.3031(6) 0.049(2) Uani 1 1 d U . .
H74A H 0.5800 0.4722 0.3059 0.058 Uiso 1 1 calc R . .
H74B H 0.6010 0.5447 0.3471 0.058 Uiso 1 1 calc R . .
C75 C 0.4755(6) 0.5796(7) 0.3168(6) 0.046(2) Uani 1 1 d U . .
H75A H 0.4514 0.5750 0.2722 0.055 Uiso 1 1 calc R . .
H75B H 0.4718 0.6460 0.3153 0.055 Uiso 1 1 calc R . .
C76 C 0.4139(6) 0.5310(8) 0.3978(6) 0.051(3) Uani 1 1 d U . .
H76A H 0.4118 0.4670 0.3974 0.077 Uiso 1 1 calc R . .
H76B H 0.3501 0.5630 0.4065 0.077 Uiso 1 1 calc R . .
H76C H 0.4399 0.5318 0.4419 0.077 Uiso 1 1 calc R . .

loop_
_atom_site_aniso_label
_atom_site_aniso_U_11
_atom_site_aniso_U_22
_atom_site_aniso_U_33
_atom_site_aniso_U_23
_atom_site_aniso_U_13
_atom_site_aniso_U_12
Au1 0.0204(2) 0.0386(3) 0.0242(2) 0.00073(19) -0.00686(17) -0.00897(17)
Au2 0.02288(14) 0.02519(15) 0.02138(15) -0.00407(12) -0.00539(11) -0.00400(11)
Au3 0.0252(2) 0.0249(2) 0.0196(2) -0.00586(17) -0.00491(16) -0.00350(16)
Au4 0.02614(15) 0.02066(15) 0.02451(16) -0.00261(12) -0.00774(12) -0.00363(11)
Tl1 0.02576(15) 0.03120(17) 0.02572(16) -0.00459(13) -0.00393(12) -0.00601(12)
Tl2 0.02928(15) 0.03262(17) 0.02328(16) -0.00678(13) -0.00624(12) -0.00284(12)
C1 0.024(4) 0.037(4) 0.020(4) 0.002(3) -0.003(3) -0.006(3)
C2 0.026(4) 0.037(4) 0.024(4) 0.004(4) -0.012(3) -0.012(3)
C3 0.023(4) 0.038(4) 0.022(4) 0.008(4) -0.005(3) -0.008(3)
C4 0.029(4) 0.038(4) 0.023(4) -0.001(4) 0.000(3) -0.002(3)
C5 0.029(4) 0.044(4) 0.027(5) -0.013(4) -0.002(3) -0.009(3)
C6 0.023(4) 0.045(4) 0.020(4) -0.006(4) -0.007(3) -0.004(3)
Cl1 0.0418(12) 0.0469(13) 0.0597(16) 0.0115(12) -0.0324(11) -0.0220(10)
Cl2 0.0390(12) 0.0558(15) 0.0538(16) 0.0093(12) -0.0254(11) -0.0037(11)
Cl3 0.0586(15) 0.0415(13) 0.0472(15) -0.0090(11) -0.0135(12) -0.0007(11)
Cl4 0.0523(14) 0.0603(16) 0.0673(18) -0.0336(14) -0.0178(13) -0.0112(12)
Cl5 0.0316(11) 0.0590(15) 0.0457(14) -0.0187(12) -0.0213(10) -0.0009(10)
C11 0.027(4) 0.027(4) 0.029(4) -0.003(3) -0.015(3) -0.007(3)
C12 0.029(4) 0.031(4) 0.023(4) -0.006(3) -0.010(3) -0.005(3)
C13 0.037(4) 0.030(4) 0.030(4) -0.004(3) -0.012(4) -0.008(3)
C14 0.033(4) 0.033(4) 0.031(4) 0.004(4) -0.020(4) -0.008(3)
C15 0.029(4) 0.040(4) 0.016(4) 0.001(3) -0.009(3) -0.014(3)
C16 0.029(4) 0.028(4) 0.029(4) -0.007(3) -0.006(3) -0.010(3)
Cl6 0.0384(11) 0.0422(12) 0.0291(11) -0.0107(9) -0.0113(9) 0.0086(9)
Cl7 0.0805(18) 0.0334(12) 0.0478(15) -0.0107(11) -0.0260(13) 0.0122(12)
Cl8 0.0579(14) 0.0407(13) 0.0361(13) 0.0066(10) -0.0237(11) -0.0080(10)
Cl9 0.0435(12) 0.0558(14) 0.0230(11) -0.0076(10) -0.0095(9) -0.0105(10)
Cl10 0.0349(10) 0.0384(11) 0.0344(12) -0.0148(10) -0.0082(9) -0.0019(9)
C21 0.023(4) 0.027(4) 0.027(4) -0.008(3) -0.010(3) -0.002(3)
C22 0.028(4) 0.027(4) 0.023(4) -0.009(3) -0.009(3) -0.002(3)
C23 0.030(4) 0.031(4) 0.018(4) -0.005(3) -0.004(3) -0.007(3)
C24 0.036(4) 0.027(4) 0.024(4) -0.001(3) -0.013(3) -0.008(3)
C25 0.026(4) 0.032(4) 0.025(4) -0.008(3) -0.008(3) -0.003(3)
C26 0.029(4) 0.032(4) 0.014(4) -0.003(3) -0.003(3) -0.006(3)
Cl11 0.0304(10) 0.0331(11) 0.0279(11) -0.0108(9) -0.0019(8) -0.0019(8)
Cl12 0.0400(12) 0.0432(13) 0.0316(12) -0.0037(10) 0.0037(9) -0.0139(9)
Cl13 0.0542(13) 0.0286(11) 0.0446(14) -0.0017(10) -0.0074(11) -0.0124(10)
Cl14 0.0413(11) 0.0277(10) 0.0450(13) -0.0123(10) -0.0076(10) 0.0012(9)
Cl15 0.0321(10) 0.0336(11) 0.0310(11) -0.0099(9) 0.0011(8) -0.0058(8)
C31 0.019(3) 0.033(4) 0.021(4) -0.012(3) 0.000(3) -0.001(3)
C32 0.026(4) 0.045(5) 0.029(5) -0.015(4) -0.011(3) 0.003(3)
C33 0.038(5) 0.062(6) 0.054(6) -0.027(5) -0.023(5) 0.005(4)
C34 0.033(5) 0.057(5) 0.059(7) -0.029(5) -0.007(4) -0.014(4)
C35 0.039(5) 0.037(5) 0.032(5) -0.013(4) 0.005(4) -0.015(4)
C36 0.025(4) 0.033(4) 0.028(4) -0.009(3) 0.002(3) -0.005(3)
Cl16 0.0509(13) 0.0435(13) 0.0411(13) -0.0037(11) -0.0231(11) 0.0039(10)
Cl17 0.0572(17) 0.104(3) 0.096(3) -0.020(2) -0.0523(17) -0.0030(16)
Cl18 0.0629(18) 0.109(3) 0.104(3) -0.030(2) -0.0241(18) -0.0463(18)
Cl19 0.0606(15) 0.0418(13) 0.0488(15) -0.0175(12) 0.0133(12) -0.0270(11)
Cl20 0.0497(13) 0.0325(11) 0.0344(12) 0.0002(9) -0.0104(10) -0.0058(9)
C41 0.031(4) 0.018(3) 0.037(5) -0.001(3) -0.011(3) 0.000(3)
C42 0.026(4) 0.027(4) 0.030(4) -0.011(3) -0.011(3) 0.004(3)
C43 0.034(4) 0.022(4) 0.031(5) -0.005(3) -0.007(3) 0.003(3)
C44 0.036(4) 0.023(4) 0.036(5) -0.009(3) -0.001(3) -0.008(3)
C45 0.035(4) 0.026(4) 0.058(6) -0.012(4) -0.019(4) -0.006(3)
C46 0.045(5) 0.017(4) 0.056(6) 0.002(4) -0.028(4) -0.004(3)
Cl21 0.0366(11) 0.0331(11) 0.0341(12) -0.0038(9) -0.0147(9) -0.0013(8)
Cl22 0.0555(13) 0.0216(10) 0.0366(12) -0.0018(9) -0.0080(10) 0.0032(9)
Cl23 0.0498(13) 0.0269(11) 0.0695(17) -0.0133(11) -0.0070(12) -0.0141(10)
Cl24 0.0703(18) 0.0484(15) 0.122(3) -0.0138(17) -0.0610(19) -0.0152(13)
Cl25 0.0795(19) 0.0361(13) 0.107(2) 0.0072(14) -0.0727(19) -0.0088(12)
C51 0.028(4) 0.017(3) 0.024(4) 0.000(3) -0.013(3) 0.000(3)
C52 0.030(4) 0.030(4) 0.019(4) -0.009(3) -0.009(3) 0.000(3)
C53 0.027(4) 0.027(4) 0.027(4) -0.005(3) -0.007(3) -0.010(3)
C54 0.039(4) 0.019(4) 0.026(4) -0.003(3) -0.014(3) -0.007(3)
C55 0.028(4) 0.027(4) 0.019(4) -0.007(3) -0.003(3) -0.002(3)
C56 0.027(4) 0.025(4) 0.017(4) 0.001(3) -0.009(3) -0.006(3)
Cl26 0.0380(11) 0.0349(11) 0.0238(10) -0.0061(9) 0.0009(8) -0.0017(9)
Cl27 0.0386(11) 0.0358(11) 0.0284(11) 0.0043(9) -0.0056(9) -0.0166(9)
Cl28 0.0587(14) 0.0198(10) 0.0489(14) -0.0034(10) -0.0125(11) -0.0078(9)
Cl29 0.0421(12) 0.0326(11) 0.0484(14) -0.0155(10) -0.0041(10) 0.0045(9)
Cl30 0.0263(10) 0.0358(11) 0.0328(11) 0.0000(9) 0.0020(8) -0.0036(8)
N 0.042(4) 0.050(4) 0.030(4) -0.003(3) -0.014(3) -0.005(3)
C61 0.046(5) 0.043(4) 0.042(6) 0.001(4) -0.008(4) 0.005(4)
C62 0.072(7) 0.049(5) 0.066(8) -0.015(5) -0.028(6) 0.007(5)
C63 0.070(7) 0.050(6) 0.076(9) -0.011(6) -0.020(6) -0.004(5)
C64 0.073(7) 0.064(8) 0.088(10) -0.008(7) -0.012(7) 0.015(6)
C65 0.041(4) 0.043(5) 0.039(5) -0.004(4) -0.014(4) -0.007(4)
C66 0.045(5) 0.049(6) 0.047(5) -0.006(4) -0.009(4) -0.007(4)
C67 0.046(5) 0.065(6) 0.038(5) -0.007(5) -0.007(4) -0.011(5)
C68 0.061(7) 0.063(6) 0.059(7) 0.004(5) -0.021(6) -0.016(5)
C69 0.035(5) 0.077(6) 0.035(5) -0.018(5) -0.013(4) 0.002(5)
C70 0.035(5) 0.098(8) 0.067(7) -0.044(7) -0.017(5) -0.007(5)
C71 0.041(6) 0.190(15) 0.151(14) -0.137(13) -0.053(8) 0.046(8)
C72 0.067(9) 0.191(17) 0.24(2) -0.170(18) -0.064(12) 0.022(10)
C73 0.033(4) 0.043(5) 0.049(5) -0.006(4) -0.018(3) -0.006(4)
C74 0.040(4) 0.050(6) 0.047(6) -0.002(5) -0.010(4) -0.001(4)
C75 0.043(5) 0.054(6) 0.043(5) -0.012(5) -0.017(4) -0.001(4)
C76 0.038(5) 0.070(7) 0.043(6) -0.010(5) -0.013(4) -0.002(5)

loop_
_geom_bond_atom_site_label_1
_geom_bond_atom_site_label_2
_geom_bond_distance
_geom_bond_site_symmetry_2
_geom_bond_publ_flag
Au1 C1 2.064(8) . ?
Au1 C1 2.064(8) 2_754 ?
Au1 Tl1 3.1001(3) 2_754 ?
Au1 Tl1 3.1001(3) . ?
Au2 C21 2.051(8) . ?
Au2 C11 2.055(8) . ?
Au2 Tl1 3.1062(4) . ?
Au2 Tl2 3.1678(4) . ?
Au3 C31 2.054(7) 2_655 ?
Au3 C31 2.054(7) . ?
Au3 Tl2 3.0940(3) . ?
Au3 Tl2 3.0940(3) 2_655 ?
Au4 C41 2.062(7) . ?
Au4 C51 2.074(7) . ?
Au4 Tl2 3.0559(4) . ?
Au4 Tl1 3.0842(4) . ?
C1 C2 1.382(9) . ?
C1 C6 1.394(9) . ?
C2 C3 1.391(10) . ?
C2 Cl1 1.745(7) . ?
C3 C4 1.384(10) . ?
C3 Cl2 1.737(7) . ?
C4 C5 1.394(9) . ?
C4 Cl3 1.728(9) . ?
C5 C6 1.379(10) . ?
C5 Cl4 1.730(7) . ?
C6 Cl5 1.744(7) . ?
C11 C12 1.395(9) . ?
C11 C16 1.404(9) . ?
C12 C13 1.386(10) . ?
C12 Cl6 1.742(7) . ?
C13 C14 1.395(9) . ?
C13 Cl7 1.719(8) . ?
C14 C15 1.390(9) . ?
C14 Cl8 1.722(8) . ?
C15 C16 1.386(10) . ?
C15 Cl9 1.723(7) . ?
C16 Cl10 1.749(7) . ?
C21 C22 1.394(9) . ?
C21 C26 1.404(9) . ?
C22 C23 1.389(9) . ?
C22 Cl11 1.740(7) . ?
C23 C24 1.390(9) . ?
C23 Cl12 1.723(7) . ?
C24 C25 1.387(9) . ?
C24 Cl13 1.727(8) . ?
C25 C26 1.390(9) . ?
C25 Cl14 1.719(7) . ?
C26 Cl15 1.743(7) . ?
C31 C32 1.378(9) . ?
C31 C36 1.386(9) . ?
C32 C33 1.408(10) . ?
C32 Cl16 1.748(8) . ?
C33 C34 1.375(11) . ?
C33 Cl17 1.722(9) . ?
C34 C35 1.367(10) . ?
C34 Cl18 1.728(9) . ?
C35 C36 1.397(10) . ?
C35 Cl19 1.723(8) . ?
C36 Cl20 1.745(8) . ?
C41 C42 1.385(9) . ?
C41 C46 1.391(9) . ?
C42 C43 1.400(9) . ?
C42 Cl21 1.745(7) . ?
C43 C44 1.380(9) . ?
C43 Cl22 1.719(7) . ?
C44 C45 1.377(10) . ?
C44 Cl23 1.731(8) . ?
C45 C46 1.398(10) . ?
C45 Cl24 1.739(8) . ?
C46 Cl25 1.732(8) . ?
C51 C52 1.387(9) . ?
C51 C56 1.394(9) . ?
C52 C53 1.390(9) . ?
C52 Cl26 1.739(7) . ?
C53 C54 1.386(9) . ?
C53 Cl27 1.727(7) . ?
C54 C55 1.385(9) . ?
C54 Cl28 1.726(8) . ?
C55 C56 1.393(9) . ?
C55 Cl29 1.733(7) . ?
C56 Cl30 1.740(7) . ?
N C65 1.513(11) . ?
N C69 1.518(11) . ?
N C73 1.521(11) . ?
N C61 1.530(12) . ?
C61 C62 1.515(14) . ?
C62 C63 1.523(14) . ?
C63 C64 1.479(15) . ?
C65 C66 1.530(12) . ?
C66 C67 1.529(13) . ?
C67 C68 1.527(14) . ?
C69 C70 1.502(14) . ?
C70 C71 1.507(15) . ?
C71 C72 1.468(19) . ?
C73 C74 1.521(13) . ?
C74 C75 1.506(12) . ?
C75 C76 1.519(13) . ?
